data_7023613
loop_
_publ_author_name
'Ferrer, \'Ingrid'
'Rich, Jordi'
'Fontrodona, Xavier'
'Rodr\'iguez, Montserrat'
'Romero, Isabel'

_publ_section_title
;
 Ru(II) complexes containing dmso and pyrazolyl ligands as catalysts for
 nitrile hydration in environmentally friendly media.
;
_journal_issue 37
_journal_name_full 'Dalton transactions (Cambridge, England : 2003)'
_journal_page_first 13461
_journal_page_last 13469
_journal_paper_doi 10.1039/c3dt51580j
_journal_volume 42
_journal_year 2013
_chemical_formula_moiety 'C9 H22 Cl2 N2 O3 Ru S3'
_chemical_formula_sum 'C9 H22 Cl2 N2 O3 Ru S3'
_chemical_formula_weight 474.44
_chemical_name_systematic
;
RuCl2(Pz-H)dmso3
;
_space_group_IT_number 4
_symmetry_cell_setting monoclinic
_symmetry_space_group_name_Hall 'P 2yb'
_symmetry_space_group_name_H-M 'P 1 21 1'
_atom_sites_solution_hydrogens geom
_atom_sites_solution_primary direct
_atom_sites_solution_secondary difmap
_audit_creation_method SHELXL-97
_cell_angle_alpha 90.00
_cell_angle_beta 116.997(13)
_cell_angle_gamma 90.00
_cell_formula_units_Z 2
_cell_length_a 8.531(7)
_cell_length_b 13.122(11)
_cell_length_c 8.953(8)
_cell_measurement_reflns_used 4221
_cell_measurement_temperature 300(2)
_cell_measurement_theta_max 28.05
_cell_measurement_theta_min 2.55
_cell_volume 893.0(13)
_computing_cell_refinement 'Bruker SMART'
_computing_data_collection 'Bruker SMART'
_computing_data_reduction 'Bruker SAINT'
_computing_molecular_graphics 'Bruker SHELXTL'
_computing_publication_material 'Bruker SHELXTL'
_computing_structure_refinement 'Bruker SHELXTL'
_computing_structure_solution 'Bruker SHELXTL'
_diffrn_ambient_temperature 300(2)
_diffrn_measured_fraction_theta_full 'ACTA 50'
_diffrn_measured_fraction_theta_max 0.848
_diffrn_measurement_device_type ccd
_diffrn_measurement_method 'phi and omega scans'
_diffrn_radiation_monochromator graphite
_diffrn_radiation_source 'fine-focus sealed tube'
_diffrn_radiation_type MoK\a
_diffrn_radiation_wavelength 0.71073
_diffrn_reflns_av_R_equivalents 0.0229
_diffrn_reflns_av_sigmaI/netI 0.0251
_diffrn_reflns_limit_h_max 11
_diffrn_reflns_limit_h_min -11
_diffrn_reflns_limit_k_max 17
_diffrn_reflns_limit_k_min -17
_diffrn_reflns_limit_l_max 11
_diffrn_reflns_limit_l_min -11
_diffrn_reflns_number 8492
_diffrn_reflns_theta_full 'ACTA 50'
_diffrn_reflns_theta_max 28.79
_diffrn_reflns_theta_min 2.55
_exptl_absorpt_coefficient_mu 1.533
_exptl_absorpt_correction_T_max 1.0
_exptl_absorpt_correction_T_min 0.808368
_exptl_absorpt_correction_type empirical
_exptl_absorpt_process_details 'SADABS v2.10 BRUKER 2001'
_exptl_crystal_colour yellow
_exptl_crystal_density_diffrn 1.764
_exptl_crystal_density_method 'not measured'
_exptl_crystal_description block
_exptl_crystal_F_000 480
_exptl_crystal_size_max 0.2
_exptl_crystal_size_mid 0.15
_exptl_crystal_size_min 0.08
_refine_diff_density_max 1.589
_refine_diff_density_min -3.964
_refine_diff_density_rms 0.274
_refine_ls_abs_structure_details 'Flack H D (1983), Acta Cryst. A39, 876-881'
_refine_ls_abs_structure_Flack 0.09(11)
_refine_ls_extinction_method none
_refine_ls_goodness_of_fit_ref 1.189
_refine_ls_hydrogen_treatment constr
_refine_ls_matrix_type full
_refine_ls_number_parameters 187
_refine_ls_number_reflns 3561
_refine_ls_number_restraints 7
_refine_ls_restrained_S_all 1.187
_refine_ls_R_factor_all 0.0729
_refine_ls_R_factor_gt 0.0521
_refine_ls_shift/su_max 0.000
_refine_ls_shift/su_mean 0.000
_refine_ls_structure_factor_coef Fsqd
_refine_ls_weighting_details 'calc w=1/[\s^2^(Fo^2^)+(0.0944P)^2^+12.0161P] where P=(Fo^2^+2Fc^2^)/3'
_refine_ls_weighting_scheme calc
_refine_ls_wR_factor_gt 0.1475
_refine_ls_wR_factor_ref 0.2150
_reflns_number_gt 3346
_reflns_number_total 3561
_reflns_threshold_expression >2sigma(I)
_cod_data_source_file c3dt51580j.txt
_cod_data_source_block gsvampz
_cod_original_cell_volume 893.1(13)
_cod_original_sg_symbol_H-M P21
_cod_database_code 7023613

loop_
_symmetry_equiv_pos_as_xyz
'x, y, z'
'-x, y+1/2, -z'

loop_
_atom_site_label
_atom_site_type_symbol
_atom_site_fract_x
_atom_site_fract_y
_atom_site_fract_z
_atom_site_U_iso_or_equiv
_atom_site_adp_type
_atom_site_occupancy
_atom_site_symmetry_multiplicity
_atom_site_calc_flag
_atom_site_refinement_flags
Ru1 Ru 0.32241(11) 0.41374(6) 0.69488(10) 0.0255(2) Uani 1 1 d .
S1 S 0.5342(4) 0.4728(2) 0.9473(4) 0.0344(7) Uani 1 1 d .
C1 C 0.604(2) 0.6011(11) 0.948(2) 0.045(3) Uani 1 1 d .
H1A H 0.6766 0.6225 1.0609 0.068 Uiso 1 1 calc R
H1B H 0.5026 0.6447 0.8974 0.068 Uiso 1 1 calc R
H1C H 0.6695 0.6051 0.8847 0.068 Uiso 1 1 calc R
O1 O 0.4909(15) 0.4693(9) 1.0917(13) 0.051(3) Uani 1 1 d .
Cl1 Cl 0.4654(5) 0.2482(2) 0.7563(4) 0.0406(8) Uani 1 1 d .
N1 N 0.1627(13) 0.3493(7) 0.7993(11) 0.025(2) Uani 1 1 d .
C2 C 0.7380(18) 0.4076(17) 1.0224(19) 0.059(5) Uani 1 1 d .
H2A H 0.8175 0.4335 1.1310 0.088 Uiso 1 1 calc R
H2B H 0.7875 0.4179 0.9463 0.088 Uiso 1 1 calc R
H2C H 0.7195 0.3361 1.0306 0.088 Uiso 1 1 calc R
S2 S 0.1667(5) 0.5643(2) 0.6457(4) 0.0347(7) Uani 1 1 d .
Cl2 Cl 0.1102(4) 0.3455(2) 0.4236(4) 0.0383(7) Uani 1 1 d .
N2 N 0.2068(16) 0.3488(9) 0.9645(14) 0.040(3) Uani 1 1 d .
H2D H 0.2974 0.3796 1.0393 0.048 Uiso 1 1 calc R
S3 S 0.4874(4) 0.4583(2) 0.5588(4) 0.0352(7) Uani 1 1 d .
C3 C 0.109(3) 0.5939(13) 0.808(2) 0.058(5) Uani 1 1 d .
H3A H 0.0671 0.6627 0.7952 0.087 Uiso 1 1 calc R
H3B H 0.2109 0.5867 0.9150 0.087 Uiso 1 1 calc R
H3C H 0.0187 0.5482 0.8025 0.087 Uiso 1 1 calc R
O3 O 0.6653(17) 0.5058(11) 0.6607(16) 0.061(3) Uani 1 1 d .
C4 C -0.053(2) 0.5597(14) 0.473(2) 0.061(5) Uani 1 1 d .
H4A H -0.1100 0.6240 0.4644 0.091 Uiso 1 1 calc R
H4B H -0.1185 0.5066 0.4928 0.091 Uiso 1 1 calc R
H4C H -0.0457 0.5461 0.3710 0.091 Uiso 1 1 calc R
C6 C 0.371(2) 0.5385(12) 0.379(2) 0.047(4) Uani 1 1 d .
H6A H 0.4482 0.5579 0.3326 0.070 Uiso 1 1 calc R
H6B H 0.3298 0.5984 0.4120 0.070 Uiso 1 1 calc R
H6C H 0.2722 0.5019 0.2961 0.070 Uiso 1 1 calc R
C7 C 0.0948(19) 0.2955(10) 0.9982(19) 0.039(3) Uani 1 1 d U
H7A H 0.1017 0.2847 1.1037 0.046 Uiso 1 1 calc R
C8 C -0.036(2) 0.2588(12) 0.846(2) 0.045(3) Uani 1 1 d .
H8A H -0.1323 0.2188 0.8290 0.053 Uiso 1 1 calc R
C9 C 0.0118(18) 0.2959(10) 0.7237(18) 0.037(3) Uani 1 1 d .
H9A H -0.0514 0.2851 0.6088 0.045 Uiso 1 1 calc R
C5 C 0.529(2) 0.3518(12) 0.450(2) 0.048(4) Uani 1 1 d .
H5A H 0.5721 0.3775 0.3749 0.072 Uiso 1 1 calc R
H5B H 0.4222 0.3147 0.3875 0.072 Uiso 1 1 calc R
H5C H 0.6158 0.3074 0.5306 0.072 Uiso 1 1 calc R
O2 O 0.2518(16) 0.6569(8) 0.6219(16) 0.056(3) Uani 1 1 d .

loop_
_atom_site_aniso_label
_atom_site_aniso_U_11
_atom_site_aniso_U_22
_atom_site_aniso_U_33
_atom_site_aniso_U_23
_atom_site_aniso_U_13
_atom_site_aniso_U_12
Ru1 0.0302(4) 0.0209(3) 0.0219(4) -0.0008(3) 0.0087(3) -0.0003(3)
S1 0.0356(16) 0.0341(15) 0.0276(15) -0.0059(11) 0.0092(12) -0.0046(12)
C1 0.050(9) 0.046(8) 0.046(8) -0.018(6) 0.028(7) -0.020(6)
O1 0.055(6) 0.062(7) 0.033(5) -0.014(5) 0.017(5) -0.013(5)
Cl1 0.055(2) 0.0267(13) 0.0426(18) 0.0060(12) 0.0239(15) 0.0087(13)
N1 0.032(5) 0.033(5) 0.020(5) -0.006(3) 0.022(4) -0.009(4)
C2 0.031(6) 0.081(11) 0.047(8) -0.019(9) 0.002(6) 0.018(9)
S2 0.0398(17) 0.0264(13) 0.0339(17) 0.0028(11) 0.0132(13) 0.0060(12)
Cl2 0.0403(17) 0.0411(15) 0.0272(15) -0.0056(11) 0.0099(12) -0.0072(13)
N2 0.037(6) 0.046(6) 0.030(6) 0.003(5) 0.009(5) -0.010(5)
S3 0.0383(17) 0.0331(13) 0.0320(16) -0.0004(12) 0.0141(13) -0.0030(12)
C3 0.065(11) 0.051(9) 0.072(12) -0.004(8) 0.043(9) 0.031(8)
O3 0.053(7) 0.083(9) 0.053(7) -0.020(6) 0.030(6) -0.026(6)
C4 0.043(9) 0.054(9) 0.059(11) 0.004(8) 0.000(8) 0.015(7)
C6 0.064(10) 0.045(7) 0.055(10) 0.025(7) 0.047(8) 0.009(7)
C7 0.039(3) 0.039(3) 0.038(3) 0.0004(10) 0.0180(15) -0.0005(10)
C8 0.038(7) 0.045(7) 0.052(9) 0.005(6) 0.022(6) -0.014(6)
C9 0.035(7) 0.039(7) 0.037(7) -0.004(5) 0.015(5) -0.005(5)
C5 0.060(10) 0.047(8) 0.043(8) -0.005(6) 0.029(7) 0.004(7)
O2 0.061(7) 0.030(5) 0.067(8) 0.007(5) 0.020(6) -0.002(5)

loop_
_atom_type_symbol
_atom_type_description
_atom_type_scat_dispersion_real
_atom_type_scat_dispersion_imag
_atom_type_scat_source
C C 0.0033 0.0016 'International Tables Vol C Tables 4.2.6.8 and 6.1.1.4'
H H 0.0000 0.0000 'International Tables Vol C Tables 4.2.6.8 and 6.1.1.4'
N N 0.0061 0.0033 'International Tables Vol C Tables 4.2.6.8 and 6.1.1.4'
O O 0.0106 0.0060 'International Tables Vol C Tables 4.2.6.8 and 6.1.1.4'
S S 0.1246 0.1234 'International Tables Vol C Tables 4.2.6.8 and 6.1.1.4'
Cl Cl 0.1484 0.1585 'International Tables Vol C Tables 4.2.6.8 and 6.1.1.4'
Ru Ru -1.2594 0.8363 'International Tables Vol C Tables 4.2.6.8 and 6.1.1.4'

loop_
_geom_angle_atom_site_label_1
_geom_angle_atom_site_label_2
_geom_angle_atom_site_label_3
_geom_angle
N1 Ru1 S1 94.4(3)
N1 Ru1 S2 89.8(3)
S1 Ru1 S2 91.51(13)
N1 Ru1 S3 170.6(3)
S1 Ru1 S3 92.16(14)
S2 Ru1 S3 96.78(14)
N1 Ru1 Cl1 84.4(3)
S1 Ru1 Cl1 89.39(12)
S2 Ru1 Cl1 174.14(14)
S3 Ru1 Cl1 88.97(13)
N1 Ru1 Cl2 87.6(3)
S1 Ru1 Cl2 176.63(14)
S2 Ru1 Cl2 91.24(12)
S3 Ru1 Cl2 85.57(14)
Cl1 Ru1 Cl2 88.08(13)
O1 S1 C2 103.9(8)
O1 S1 C1 103.9(7)
C2 S1 C1 100.8(10)
O1 S1 Ru1 116.5(5)
C2 S1 Ru1 114.1(6)
C1 S1 Ru1 115.7(6)
S1 C1 H1A 109.5
S1 C1 H1B 109.5
H1A C1 H1B 109.5
S1 C1 H1C 109.5
H1A C1 H1C 109.5
H1B C1 H1C 109.5
C9 N1 N2 106.0(10)
C9 N1 Ru1 129.6(9)
N2 N1 Ru1 124.3(8)
S1 C2 H2A 109.5
S1 C2 H2B 109.5
H2A C2 H2B 109.5
S1 C2 H2C 109.5
H2A C2 H2C 109.5
H2B C2 H2C 109.5
O2 S2 C3 105.9(9)
O2 S2 C4 106.8(8)
C3 S2 C4 98.3(10)
O2 S2 Ru1 116.9(5)
C3 S2 Ru1 112.3(5)
C4 S2 Ru1 114.7(6)
C7 N2 N1 112.4(11)
C7 N2 H2D 123.8
N1 N2 H2D 123.8
O3 S3 C6 107.2(8)
O3 S3 C5 104.6(8)
C6 S3 C5 97.6(8)
O3 S3 Ru1 118.2(5)
C6 S3 Ru1 113.4(5)
C5 S3 Ru1 113.6(6)
S2 C3 H3A 109.5
S2 C3 H3B 109.5
H3A C3 H3B 109.5
S2 C3 H3C 109.5
H3A C3 H3C 109.5
H3B C3 H3C 109.5
S2 C4 H4A 109.5
S2 C4 H4B 109.5
H4A C4 H4B 109.5
S2 C4 H4C 109.5
H4A C4 H4C 109.5
H4B C4 H4C 109.5
S3 C6 H6A 109.5
S3 C6 H6B 109.5
H6A C6 H6B 109.5
S3 C6 H6C 109.5
H6A C6 H6C 109.5
H6B C6 H6C 109.5
N2 C7 C8 107.3(13)
N2 C7 H7A 126.3
C8 C7 H7A 126.3
C7 C8 C9 104.8(12)
C7 C8 H8A 127.6
C9 C8 H8A 127.6
N1 C9 C8 109.5(12)
N1 C9 H9A 125.3
C8 C9 H9A 125.3
S3 C5 H5A 109.5
S3 C5 H5B 109.5
H5A C5 H5B 109.5
S3 C5 H5C 109.5
H5A C5 H5C 109.5
H5B C5 H5C 109.5

loop_
_geom_bond_atom_site_label_1
_geom_bond_atom_site_label_2
_geom_bond_distance
Ru1 N1 2.145(9)
Ru1 S1 2.295(3)
Ru1 S2 2.309(3)
Ru1 S3 2.316(4)
Ru1 Cl1 2.429(4)
Ru1 Cl2 2.447(3)
S1 O1 1.499(12)
S1 C2 1.774(15)
S1 C1 1.784(15)
C1 H1A 0.9600
C1 H1B 0.9600
C1 H1C 0.9600
N1 C9 1.347(16)
N1 N2 1.351(15)
C2 H2A 0.9600
C2 H2B 0.9600
C2 H2C 0.9600
S2 O2 1.479(11)
S2 C3 1.777(17)
S2 C4 1.807(16)
N2 C7 1.325(19)
N2 H2D 0.8600
S3 O3 1.506(12)
S3 C6 1.799(15)
S3 C5 1.829(15)
C3 H3A 0.9600
C3 H3B 0.9600
C3 H3C 0.9600
C4 H4A 0.9600
C4 H4B 0.9600
C4 H4C 0.9600
C6 H6A 0.9600
C6 H6B 0.9600
C6 H6C 0.9600
C7 C8 1.40(2)
C7 H7A 0.9300
C8 C9 1.42(2)
C8 H8A 0.9300
C9 H9A 0.9300
C5 H5A 0.9600
C5 H5B 0.9600
C5 H5C 0.9600

loop_
_geom_torsion_atom_site_label_1
_geom_torsion_atom_site_label_2
_geom_torsion_atom_site_label_3
_geom_torsion_atom_site_label_4
_geom_torsion
N1 Ru1 S1 O1 -10.6(6)
S2 Ru1 S1 O1 79.3(6)
S3 Ru1 S1 O1 176.1(6)
Cl1 Ru1 S1 O1 -94.9(6)
Cl2 Ru1 S1 O1 -136(2)
N1 Ru1 S1 C2 110.6(9)
S2 Ru1 S1 C2 -159.5(9)
S3 Ru1 S1 C2 -62.6(9)
Cl1 Ru1 S1 C2 26.3(9)
Cl2 Ru1 S1 C2 -15(2)
N1 Ru1 S1 C1 -133.2(7)
S2 Ru1 S1 C1 -43.3(6)
S3 Ru1 S1 C1 53.6(6)
Cl1 Ru1 S1 C1 142.5(6)
Cl2 Ru1 S1 C1 101(2)
S1 Ru1 N1 C9 -177.4(10)
S2 Ru1 N1 C9 91.1(11)
S3 Ru1 N1 C9 -43(3)
Cl1 Ru1 N1 C9 -88.4(11)
Cl2 Ru1 N1 C9 -0.1(11)
S1 Ru1 N1 N2 -3.0(10)
S2 Ru1 N1 N2 -94.5(10)
S3 Ru1 N1 N2 130.9(16)
Cl1 Ru1 N1 N2 85.9(10)
Cl2 Ru1 N1 N2 174.3(10)
N1 Ru1 S2 O2 160.1(6)
S1 Ru1 S2 O2 65.8(6)
S3 Ru1 S2 O2 -26.6(6)
Cl1 Ru1 S2 O2 164.4(13)
Cl2 Ru1 S2 O2 -112.3(6)
N1 Ru1 S2 C3 37.4(8)
S1 Ru1 S2 C3 -57.0(8)
S3 Ru1 S2 C3 -149.4(8)
Cl1 Ru1 S2 C3 41.7(16)
Cl2 Ru1 S2 C3 125.0(8)
N1 Ru1 S2 C4 -73.7(9)
S1 Ru1 S2 C4 -168.0(8)
S3 Ru1 S2 C4 99.6(8)
Cl1 Ru1 S2 C4 -69.4(15)
Cl2 Ru1 S2 C4 13.9(8)
C9 N1 N2 C7 1.8(15)
Ru1 N1 N2 C7 -173.6(9)
N1 Ru1 S3 O3 -133.2(19)
S1 Ru1 S3 O3 0.8(7)
S2 Ru1 S3 O3 92.6(7)
Cl1 Ru1 S3 O3 -88.5(7)
Cl2 Ru1 S3 O3 -176.7(7)
N1 Ru1 S3 C6 100.1(19)
S1 Ru1 S3 C6 -125.9(7)
S2 Ru1 S3 C6 -34.1(7)
Cl1 Ru1 S3 C6 144.8(7)
Cl2 Ru1 S3 C6 56.6(7)
N1 Ru1 S3 C5 -10(2)
S1 Ru1 S3 C5 123.9(6)
S2 Ru1 S3 C5 -144.3(6)
Cl1 Ru1 S3 C5 34.5(6)
Cl2 Ru1 S3 C5 -53.6(6)
N1 N2 C7 C8 -1.0(17)
N2 C7 C8 C9 -0.1(17)
N2 N1 C9 C8 -1.9(15)
Ru1 N1 C9 C8 173.3(10)
C7 C8 C9 N1 1.3(16)
